data_4069042
loop_
_publ_author_name
'Pierce, Glesni A.'
'Vidovic, Dragoslav'
'Kays, Deborah L.'
'Coombs, Natalie D.'
'Thompson, Amber L.'
'Jemmis, Eluvathingal D.'
'De, Susmita'
'Aldridge, Simon'

_publ_section_title
;
 Half-Sandwich Group 8 Borylene Complexes: Synthetic and Structural
 Studies and Oxygen Atom Abstraction Chemistry
;
_journal_issue 10
_journal_name_full Organometallics
_journal_page_first 2947
_journal_paper_doi 10.1021/om801215b
_journal_volume 28
_journal_year 2009
_chemical_formula_moiety 'C21 H36 B1 Cl1 Fe1 N1 O1 P1, 0.5(C5 H12)'
_chemical_formula_sum 'C23.5 H42 B Cl Fe N O P'
_chemical_formula_weight 487.68
_chemical_melting_point ?
_space_group_IT_number 14
_symmetry_cell_setting monoclinic
_symmetry_space_group_name_Hall '-P 2yn'
_symmetry_space_group_name_H-M 'P 1 21/n 1'
_atom_sites_solution_hydrogens geom
_atom_sites_solution_primary direct
_audit_creation_date 08-02-13
_audit_creation_method CRYSTALS_ver_12.85
_cell_angle_alpha 90
_cell_angle_beta 93.8710(4)
_cell_angle_gamma 90
_cell_formula_units_Z 4
_cell_length_a 13.75620(10)
_cell_length_b 12.30200(10)
_cell_length_c 15.96190(10)
_cell_measurement_reflns_used 6399
_cell_measurement_temperature 150
_cell_measurement_theta_max 27
_cell_measurement_theta_min 5
_cell_volume 2695.05(3)
_computing_cell_refinement 'DENZO/SCALEPACK (Otwinowski & Minor, 1997)'
_computing_data_collection 'COLLECT (Nonius, 1997-2001).'
_computing_data_reduction 'DENZO/SCALEPACK (Otwinowski & Minor, 1997)'
_computing_molecular_graphics 'CAMERON (Watkin et al., 1996)'
_computing_publication_material 'CRYSTALS (Betteridge et al., 2003)'
_computing_structure_refinement 'CRYSTALS (Betteridge et al., 2003)'
_computing_structure_solution 'SIR92 (Altomare et al., 1994)'
_diffrn_ambient_temperature 150
_diffrn_measured_fraction_theta_full 0.993
_diffrn_measured_fraction_theta_max 0.992
_diffrn_measurement_device 'Nonius KappaCCD'
_diffrn_measurement_device_type Area
_diffrn_measurement_method \w
_diffrn_radiation_monochromator graphite
_diffrn_radiation_type 'Mo K\a'
_diffrn_radiation_wavelength 0.71073
_diffrn_reflns_av_R_equivalents 0.039
_diffrn_reflns_limit_h_max 17
_diffrn_reflns_limit_h_min -17
_diffrn_reflns_limit_k_max 15
_diffrn_reflns_limit_k_min -15
_diffrn_reflns_limit_l_max 20
_diffrn_reflns_limit_l_min -20
_diffrn_reflns_number 51592
_diffrn_reflns_theta_full 26.952
_diffrn_reflns_theta_max 27.503
_diffrn_reflns_theta_min 5.121
_diffrn_standards_number 0
_exptl_absorpt_coefficient_mu 0.732
_exptl_absorpt_correction_T_max 0.90
_exptl_absorpt_correction_T_min 0.84
_exptl_absorpt_correction_type multi-scan
_exptl_absorpt_process_details 'DENZO/SCALEPACK (Otwinowski & Minor, 1997)'
_exptl_crystal_colour clear_pale_yellow
_exptl_crystal_density_diffrn 1.202
_exptl_crystal_density_meas ?
_exptl_crystal_density_method 'not measured'
_exptl_crystal_description block
_exptl_crystal_F_000 1044
_exptl_crystal_size_max 0.25
_exptl_crystal_size_mid 0.18
_exptl_crystal_size_min 0.15
_refine_diff_density_max 0.62
_refine_diff_density_min -0.49
_refine_ls_extinction_method None
_refine_ls_goodness_of_fit_ref 0.9653
_refine_ls_hydrogen_treatment noref
_refine_ls_matrix_type full
_refine_ls_number_parameters 254
_refine_ls_number_reflns 6134
_refine_ls_number_restraints 24
_refine_ls_R_factor_all 0.0541
_refine_ls_R_factor_gt 0.0430
_refine_ls_shift/su_max 0.001908
_refine_ls_structure_factor_coef Fsqd
_refine_ls_weighting_details
;
 Method= Modified Sheldrick 
 w=1/[\s^2^(F^2^) + ( 0.05P)^2^ + 2.36P] 
 ,where P=(max(Fo^2^,0) + 2Fc^2^)/3 
;
_refine_ls_weighting_scheme calc
_refine_ls_wR_factor_all 0.1123
_refine_ls_wR_factor_gt 0.1068
_refine_ls_wR_factor_ref 0.1123
_reflns_limit_h_max 17
_reflns_limit_h_min -17
_reflns_limit_k_max 15
_reflns_limit_k_min 0
_reflns_limit_l_max 20
_reflns_limit_l_min 0
_reflns_number_gt 4993
_reflns_number_total 6134
_reflns_threshold_expression I>2.0\s(I)
_oxford_diffrn_Wilson_B_factor 2.57
_oxford_diffrn_Wilson_scale 6.62
_oxford_refine_ls_r_factor_ref 0.0541
_oxford_refine_ls_scale 0.3942(5)
_oxford_reflns_number_all 6134
_oxford_reflns_threshold_expression_ref I>-3.0\s(I)
_oxford_structure_analysis_title 710
_cod_data_source_file om801215b_si_001.cif
_cod_data_source_block 6
_cod_depositor_comments
;
The following automatic conversions were performed:

'_chemical_melting_point' value 'not measured' was changed to '?' -
the value is undefined or not given.

'_symmetry_cell_setting' value
'Monoclinic' changed to 'monoclinic' according to
/home/saulius/struct/CIF-dictionaries/cif_core.dic dictionary named
'cif_core.dic' version 2.4.2 from 2011-04-26.

Automatic conversion script
Id: cif_fix_values 1715 2011-07-08 13:25:40Z adriana 

The following automatic conversions were performed:

'_exptl_crystal_density_meas' value 'not measured' was changed to '?'
- the value is perceived as not measured.

Automatic conversion script
Id: cif_fix_values 3008 2015-01-20 13:52:24Z robertas 
;
_cod_original_sg_symbol_H-M 'P 1 21/n 1 '
_cod_original_formula_sum 'C23.50 H42 B1 Cl1 Fe1 N1 O1 P1'
_cod_database_code 4069042

loop_
_symmetry_equiv_pos_as_xyz
x,y,z
-x,-y,-z
-x+1/2,y+1/2,-z+1/2
x+1/2,-y+1/2,z+1/2

loop_
_atom_site_label
_atom_site_type_symbol
_atom_site_fract_x
_atom_site_fract_y
_atom_site_fract_z
_atom_site_U_iso_or_equiv
_atom_site_occupancy
_atom_site_adp_type
_atom_site_refinement_flags_posn
_atom_site_disorder_group
Fe1 Fe 0.098194(19) 0.53217(2) 0.285071(16) 0.0268 1.0000 Uani . .
P2 P 0.16072(4) 0.52714(5) 0.16428(3) 0.0399 1.0000 Uani . .
C3 C 0.29247(19) 0.5448(3) 0.17341(18) 0.0591 1.0000 Uani . .
C4 C 0.1244(2) 0.6327(3) 0.08772(17) 0.0652 1.0000 Uani . .
C5 C 0.1487(2) 0.4030(3) 0.10245(17) 0.0651 1.0000 Uani . .
C6 C 0.13607(14) 0.66449(18) 0.29227(13) 0.0356 1.0000 Uani . .
O7 O 0.16493(12) 0.75382(14) 0.29669(13) 0.0564 1.0000 Uani . .
C8 C 0.06789(18) 0.36787(18) 0.30698(16) 0.0444 1.0000 Uani . .
C9 C 0.01470(17) 0.43534(19) 0.36035(16) 0.0454 1.0000 Uani . .
C10 C 0.08206(19) 0.4948(2) 0.41192(14) 0.0438 1.0000 Uani . .
C11 C 0.17731(18) 0.46456(19) 0.39162(14) 0.0433 1.0000 Uani . .
C12 C 0.16825(16) 0.38735(18) 0.32691(15) 0.0412 1.0000 Uani . .
B13 B -0.03385(17) 0.5756(2) 0.23210(15) 0.0345 1.0000 Uani . .
Cl14 Cl -0.08550(5) 0.48090(6) 0.14896(5) 0.0602 1.0000 Uani . .
N15 N -0.09720(12) 0.66031(14) 0.25161(10) 0.0326 1.0000 Uani . .
C16 C -0.07657(14) 0.72480(15) 0.32898(12) 0.0286 1.0000 Uani . .
C17 C -0.05619(15) 0.84482(16) 0.31233(12) 0.0330 1.0000 Uani . .
C18 C -0.02624(17) 0.90207(17) 0.39481(14) 0.0412 1.0000 Uani . .
C19 C -0.10356(18) 0.8903(2) 0.45713(14) 0.0456 1.0000 Uani . .
C20 C -0.12651(17) 0.7714(2) 0.47312(13) 0.0421 1.0000 Uani . .
C21 C -0.15593(15) 0.71262(17) 0.39105(14) 0.0358 1.0000 Uani . .
C28 C -0.0259(7) 0.1160(8) 0.1147(6) 0.2607(7) 0.5000 Uiso D .
C29 C 0.0335(6) 0.0271(7) 0.0843(5) 0.2316(10) 0.5000 Uiso D .
C30 C 0.0000 0.0000 0.0000 0.1468(9) 1.0000 Uiso DS .
C31 C 0.0635(5) -0.0818(7) -0.0324(4) 0.1936(10) 0.5000 Uiso D .
C32 C 0.0246(7) -0.1164(8) -0.1153(6) 0.2607(7) 0.5000 Uiso D .
H31 H 0.3201 0.4876 0.2079 0.0893 1.0000 Uiso . .
H32 H 0.3095 0.6147 0.2001 0.0898 1.0000 Uiso . .
H33 H 0.3180 0.5404 0.1191 0.0896 1.0000 Uiso . .
H41 H 0.0559 0.6230 0.0724 0.0971 1.0000 Uiso . .
H42 H 0.1364 0.7046 0.1129 0.0974 1.0000 Uiso . .
H43 H 0.1609 0.6243 0.0397 0.0972 1.0000 Uiso . .
H51 H 0.0805 0.3898 0.0877 0.0972 1.0000 Uiso . .
H52 H 0.1828 0.4107 0.0533 0.0979 1.0000 Uiso . .
H53 H 0.1761 0.3439 0.1343 0.0976 1.0000 Uiso . .
H81 H 0.0408 0.3189 0.2634 0.0529 1.0000 Uiso . .
H91 H -0.0547 0.4393 0.3619 0.0553 1.0000 Uiso . .
H101 H 0.0651 0.5463 0.4528 0.0532 1.0000 Uiso . .
H111 H 0.2405 0.4921 0.4187 0.0521 1.0000 Uiso . .
H121 H 0.2204 0.3514 0.3009 0.0505 1.0000 Uiso . .
H161 H -0.0176 0.6939 0.3573 0.0332 1.0000 Uiso . .
H171 H -0.1137 0.8792 0.2868 0.0383 1.0000 Uiso . .
H172 H -0.0044 0.8498 0.2729 0.0391 1.0000 Uiso . .
H181 H -0.0159 0.9800 0.3840 0.0494 1.0000 Uiso . .
H182 H 0.0352 0.8701 0.4186 0.0491 1.0000 Uiso . .
H191 H -0.0821 0.9265 0.5087 0.0556 1.0000 Uiso . .
H192 H -0.1621 0.9261 0.4339 0.0545 1.0000 Uiso . .
H201 H -0.1788 0.7656 0.5107 0.0506 1.0000 Uiso . .
H202 H -0.0691 0.7348 0.4997 0.0503 1.0000 Uiso . .
H211 H -0.2151 0.7434 0.3664 0.0422 1.0000 Uiso . .
H212 H -0.1660 0.6363 0.4023 0.0429 1.0000 Uiso . .
H281 H 0.0013 0.1397 0.1666 0.3119 0.5000 Uiso . .
H282 H -0.0180 0.1819 0.0754 0.3119 0.5000 Uiso . .
H283 H -0.0873 0.0966 0.1111 0.3119 0.5000 Uiso . .
H291 H 0.0987 0.0531 0.0738 0.3412 0.5000 Uiso . .
H292 H 0.0364 -0.0217 0.1288 0.3410 0.5000 Uiso . .
H301 H -0.0104 0.0567 -0.0481 0.2644 0.5000 Uiso . .
H302 H -0.0607 -0.0382 0.0033 0.2261 0.5000 Uiso . .
H311 H 0.1219 -0.0416 -0.0411 0.3010 0.5000 Uiso . .
H312 H 0.0531 -0.1409 0.0042 0.3012 0.5000 Uiso . .
H321 H 0.0690 -0.1648 -0.1367 0.3119 0.5000 Uiso . .
H322 H 0.0229 -0.0509 -0.1527 0.3119 0.5000 Uiso . .
H323 H -0.0358 -0.1415 -0.1111 0.3119 0.5000 Uiso . .
C220 C -0.1906(3) 0.6892(4) 0.2103(3) 0.0275(11) 0.5000 Uiso . 1
C230 C -0.2763(3) 0.6144(4) 0.2139(3) 0.0374(11) 0.5000 Uiso . 1
C240 C -0.3674(4) 0.6730(5) 0.1777(4) 0.0486(12) 0.5000 Uiso . 1
C250 C -0.3547(4) 0.7066(4) 0.0888(4) 0.0462(11) 0.5000 Uiso . 1
C260 C -0.2688(5) 0.7769(5) 0.0788(4) 0.0512(13) 0.5000 Uiso . 1
C270 C -0.1755(4) 0.7213(5) 0.1193(3) 0.0438(13) 0.5000 Uiso . 1
C221 C -0.1802(3) 0.7099(4) 0.1936(3) 0.0253(11) 0.5000 Uiso . 2
C231 C -0.2699(3) 0.6335(4) 0.1861(3) 0.0365(11) 0.5000 Uiso . 2
C241 C -0.3572(3) 0.6947(4) 0.1442(4) 0.0380(10) 0.5000 Uiso . 2
C251 C -0.3323(4) 0.7353(4) 0.0600(3) 0.0389(10) 0.5000 Uiso . 2
C261 C -0.2414(4) 0.8075(4) 0.0647(3) 0.0396(10) 0.5000 Uiso . 2
C271 C -0.1551(4) 0.7510(4) 0.1103(3) 0.0327(10) 0.5000 Uiso . 2
H2201 H -0.2103 0.7551 0.2378 0.0329 0.5000 Uiso . 1
H2301 H -0.2852 0.5946 0.2710 0.0442 0.5000 Uiso . 1
H2302 H -0.2645 0.5484 0.1824 0.0447 0.5000 Uiso . 1
H2401 H -0.3791 0.7377 0.2127 0.0579 0.5000 Uiso . 1
H2402 H -0.4227 0.6238 0.1801 0.0580 0.5000 Uiso . 1
H2501 H -0.4140 0.7478 0.0699 0.0568 0.5000 Uiso . 1
H2502 H -0.3506 0.6417 0.0546 0.0562 0.5000 Uiso . 1
H2601 H -0.2751 0.8493 0.1038 0.0604 0.5000 Uiso . 1
H2602 H -0.2600 0.7857 0.0188 0.0617 0.5000 Uiso . 1
H2701 H -0.1229 0.7749 0.1176 0.0518 0.5000 Uiso . 1
H2702 H -0.1606 0.6572 0.0874 0.0522 0.5000 Uiso . 1
H2211 H -0.2019 0.7725 0.2237 0.0305 0.5000 Uiso . 2
H2311 H -0.2857 0.6057 0.2429 0.0422 0.5000 Uiso . 2
H2312 H -0.2556 0.5710 0.1525 0.0431 0.5000 Uiso . 2
H2411 H -0.3741 0.7563 0.1800 0.0448 0.5000 Uiso . 2
H2412 H -0.4121 0.6452 0.1333 0.0454 0.5000 Uiso . 2
H2511 H -0.3860 0.7785 0.0339 0.0474 0.5000 Uiso . 2
H2512 H -0.3201 0.6748 0.0238 0.0473 0.5000 Uiso . 2
H2611 H -0.2537 0.8751 0.0924 0.0472 0.5000 Uiso . 2
H2612 H -0.2233 0.8261 0.0085 0.0478 0.5000 Uiso . 2
H2711 H -0.1045 0.8040 0.1184 0.0384 0.5000 Uiso . 2
H2712 H -0.1323 0.6926 0.0770 0.0388 0.5000 Uiso . 2

loop_
_atom_site_aniso_label
_atom_site_aniso_U_11
_atom_site_aniso_U_22
_atom_site_aniso_U_33
_atom_site_aniso_U_23
_atom_site_aniso_U_13
_atom_site_aniso_U_12
Fe1 0.02408(15) 0.02869(15) 0.02811(15) -0.00191(10) 0.00485(10) 0.00081(10)
P2 0.0398(3) 0.0515(3) 0.0294(3) 0.0018(2) 0.0095(2) 0.0127(2)
C3 0.0442(14) 0.0783(19) 0.0576(16) 0.0156(14) 0.0249(12) 0.0118(13)
C4 0.0705(18) 0.085(2) 0.0415(13) 0.0220(14) 0.0125(12) 0.0205(16)
C5 0.0708(18) 0.080(2) 0.0442(14) -0.0229(14) 0.0046(13) 0.0264(16)
C6 0.0257(9) 0.0396(11) 0.0423(11) -0.0021(9) 0.0083(8) -0.0004(8)
O7 0.0428(9) 0.0381(9) 0.0903(14) -0.0091(9) 0.0191(9) -0.0130(7)
C8 0.0486(13) 0.0317(11) 0.0532(13) 0.0002(10) 0.0066(10) -0.0023(10)
C9 0.0387(12) 0.0399(12) 0.0596(14) 0.0115(11) 0.0175(10) -0.0015(10)
C10 0.0579(14) 0.0445(12) 0.0304(11) 0.0040(9) 0.0132(10) 0.0019(11)
C11 0.0447(12) 0.0478(13) 0.0366(11) 0.0102(9) -0.0031(9) 0.0014(10)
C12 0.0405(12) 0.0367(11) 0.0473(12) 0.0088(9) 0.0101(9) 0.0102(9)
B13 0.0295(11) 0.0366(12) 0.0372(12) -0.0116(10) -0.0001(9) 0.0002(9)
Cl14 0.0455(3) 0.0610(4) 0.0711(4) -0.0411(3) -0.0191(3) 0.0170(3)
N15 0.0264(8) 0.0356(9) 0.0349(9) -0.0117(7) -0.0033(6) 0.0036(7)
C16 0.0274(9) 0.0294(9) 0.0289(9) -0.0050(7) 0.0022(7) 0.0019(7)
C17 0.0359(10) 0.0319(10) 0.0309(10) -0.0014(8) 0.0012(8) -0.0002(8)
C18 0.0489(13) 0.0325(10) 0.0414(11) -0.0077(9) -0.0026(10) -0.0042(9)
C19 0.0566(14) 0.0450(13) 0.0352(11) -0.0151(10) 0.0025(10) 0.0053(11)
C20 0.0445(12) 0.0508(13) 0.0320(11) 0.0018(9) 0.0104(9) 0.0087(10)
C21 0.0339(10) 0.0329(10) 0.0417(11) -0.0011(9) 0.0096(9) 0.0007(8)

loop_
_atom_type_symbol
_atom_type_scat_dispersion_real
_atom_type_scat_dispersion_imag
_atom_type_scat_Cromer_Mann_a1
_atom_type_scat_Cromer_Mann_b1
_atom_type_scat_Cromer_Mann_a2
_atom_type_scat_Cromer_Mann_b2
_atom_type_scat_Cromer_Mann_a3
_atom_type_scat_Cromer_Mann_b3
_atom_type_scat_Cromer_Mann_a4
_atom_type_scat_Cromer_Mann_b4
_atom_type_scat_Cromer_Mann_c
_atom_type_scat_source
C 0.0033 0.0016 2.3100 20.8439 1.0200 10.2075 1.5886 0.5687 0.8650 51.6512 0.2156 'International Tables Vol C 4.2.6.8 and 6.1.1.4'
H 0.0000 0.0000 0.4930 10.5109 0.3229 26.1257 0.1402 3.1424 0.0408 57.7998 0.0030 'International Tables Vol C 4.2.6.8 and 6.1.1.4'
Fe 0.3463 0.8444 11.7695 4.7611 7.3573 0.3072 3.5222 15.3535 2.3045 76.8805 1.0369 'International Tables Vol C 4.2.6.8 and 6.1.1.4'
B 0.0013 0.0007 2.0545 23.2185 1.3326 1.0210 1.0979 60.3498 0.7068 0.1403 -0.1932 'International Tables Vol C 4.2.6.8 and 6.1.1.4'
N 0.0061 0.0033 12.2126 0.0057 3.1322 9.8933 2.0125 28.9975 1.1663 0.5826 -11.5290 'International Tables Vol C 4.2.6.8 and 6.1.1.4'
P 0.1023 0.0942 6.4345 1.9067 4.1791 27.1570 1.7800 0.5260 1.4908 68.1645 1.1149 'International Tables Vol C 4.2.6.8 and 6.1.1.4'
O 0.0106 0.0060 3.0485 13.2771 2.2868 5.7011 1.5463 0.3239 0.8670 32.9089 0.2508 'International Tables Vol C 4.2.6.8 and 6.1.1.4'
Cl 0.1484 0.1585 11.4604 0.0104 7.1964 1.1662 6.2556 18.5194 1.6455 47.7784 -9.5574 'International Tables Vol C 4.2.6.8 and 6.1.1.4'

loop_
_geom_angle_atom_site_label_1
_geom_angle_site_symmetry_1
_geom_angle_atom_site_label_2
_geom_angle_atom_site_label_3
_geom_angle_site_symmetry_3
_geom_angle
_geom_angle_publ_flag
P2 . Fe1 C6 . 87.11(7) yes
P2 . Fe1 C8 . 102.49(7) yes
C6 . Fe1 C8 . 165.62(10) yes
P2 . Fe1 C9 . 139.70(8) yes
C6 . Fe1 C9 . 132.88(10) yes
C8 . Fe1 C9 . 39.82(9) yes
P2 . Fe1 C10 . 157.77(7) yes
C6 . Fe1 C10 . 101.24(10) yes
C8 . Fe1 C10 . 66.03(10) yes
C9 . Fe1 C10 . 39.10(10) yes
P2 . Fe1 C11 . 119.25(7) yes
C6 . Fe1 C11 . 100.45(10) yes
C8 . Fe1 C11 . 65.57(9) yes
C9 . Fe1 C11 . 65.70(10) yes
C10 . Fe1 C11 . 39.25(10) yes
P2 . Fe1 C12 . 93.28(6) yes
C6 . Fe1 C12 . 130.61(10) yes
C8 . Fe1 C12 . 39.31(9) yes
C9 . Fe1 C12 . 66.06(9) yes
C10 . Fe1 C12 . 65.59(9) yes
P2 . Fe1 B13 . 92.00(7) yes
C6 . Fe1 B13 . 92.14(10) yes
C8 . Fe1 B13 . 98.13(10) yes
C9 . Fe1 B13 . 83.00(10) yes
C10 . Fe1 B13 . 108.06(10) yes
C11 . Fe1 C12 . 38.65(9) yes
C11 . Fe1 B13 . 146.57(10) yes
C12 . Fe1 B13 . 137.11(10) yes
Fe1 . P2 C3 . 112.24(9) yes
Fe1 . P2 C4 . 117.89(9) yes
C3 . P2 C4 . 101.20(14) yes
Fe1 . P2 C5 . 118.70(11) yes
C3 . P2 C5 . 101.35(14) yes
C4 . P2 C5 . 102.86(15) yes
P2 . C3 H31 . 108.2 no
P2 . C3 H32 . 110.3 no
H31 . C3 H32 . 108.7 no
P2 . C3 H33 . 110.1 no
H31 . C3 H33 . 108.9 no
H32 . C3 H33 . 110.5 no
P2 . C4 H41 . 107.4 no
P2 . C4 H42 . 109.7 no
H41 . C4 H42 . 110.4 no
P2 . C4 H43 . 109.1 no
H41 . C4 H43 . 110.0 no
H42 . C4 H43 . 110.1 no
P2 . C5 H51 . 108.9 no
P2 . C5 H52 . 109.5 no
H51 . C5 H52 . 110.0 no
P2 . C5 H53 . 109.5 no
H51 . C5 H53 . 110.2 no
H52 . C5 H53 . 108.6 no
Fe1 . C6 O7 . 177.82(18) yes
Fe1 . C8 C9 . 69.79(13) yes
Fe1 . C8 C12 . 70.89(13) yes
C9 . C8 C12 . 107.4(2) yes
Fe1 . C8 H81 . 123.1 no
C9 . C8 H81 . 126.8 no
C12 . C8 H81 . 125.8 no
Fe1 . C9 C8 . 70.39(13) yes
Fe1 . C9 C10 . 70.94(13) yes
C8 . C9 C10 . 108.0(2) yes
Fe1 . C9 H91 . 125.0 no
C8 . C9 H91 . 126.6 no
C10 . C9 H91 . 125.4 no
Fe1 . C10 C9 . 69.97(13) yes
Fe1 . C10 C11 . 71.25(12) yes
C9 . C10 C11 . 108.2(2) yes
Fe1 . C10 H101 . 124.2 no
C9 . C10 H101 . 124.6 no
C11 . C10 H101 . 127.2 no
Fe1 . C11 C10 . 69.49(13) yes
Fe1 . C11 C12 . 70.16(12) yes
C10 . C11 C12 . 107.9(2) yes
Fe1 . C11 H111 . 126.5 no
C10 . C11 H111 . 126.8 no
C12 . C11 H111 . 125.3 no
Fe1 . C12 C8 . 69.80(13) yes
Fe1 . C12 C11 . 71.19(13) yes
C8 . C12 C11 . 108.5(2) yes
Fe1 . C12 H121 . 126.1 no
C8 . C12 H121 . 124.8 no
C11 . C12 H121 . 126.7 no
Fe1 . B13 Cl14 . 114.79(12) yes
Fe1 . B13 N15 . 130.95(15) yes
Cl14 . B13 N15 . 114.04(15) yes
B13 . N15 C16 . 119.69(16) yes
B13 . N15 C220 . 128.7(2) yes
C16 . N15 C220 . 111.3(2) yes
N15 . C16 C17 . 113.57(16) yes
N15 . C16 C21 . 112.52(16) yes
C17 . C16 C21 . 110.74(16) yes
N15 . C16 H161 . 106.5 no
C17 . C16 H161 . 107.4 no
C21 . C16 H161 . 105.6 no
C16 . C17 C18 . 109.75(16) yes
C16 . C17 H171 . 110.0 no
C18 . C17 H171 . 109.2 no
C16 . C17 H172 . 108.7 no
C18 . C17 H172 . 111.0 no
H171 . C17 H172 . 108.1 no
C17 . C18 C19 . 111.26(18) yes
C17 . C18 H181 . 109.4 no
C19 . C18 H181 . 109.0 no
C17 . C18 H182 . 108.8 no
C19 . C18 H182 . 109.4 no
H181 . C18 H182 . 109.0 no
C18 . C19 C20 . 111.48(18) yes
C18 . C19 H191 . 109.2 no
C20 . C19 H191 . 110.9 no
C18 . C19 H192 . 108.0 no
C20 . C19 H192 . 108.9 no
H191 . C19 H192 . 108.3 no
C19 . C20 C21 . 110.94(18) yes
C19 . C20 H201 . 110.2 no
C21 . C20 H201 . 109.3 no
C19 . C20 H202 . 110.1 no
C21 . C20 H202 . 108.2 no
H201 . C20 H202 . 108.0 no
C16 . C21 C20 . 110.47(17) yes
C16 . C21 H211 . 108.6 no
C20 . C21 H211 . 109.5 no
C16 . C21 H212 . 109.5 no
C20 . C21 H212 . 109.4 no
H211 . C21 H212 . 109.3 no
H322 2_555 C28 C31 2_555 108.4 no
H322 2_555 C28 H321 2_555 106.7 no
C31 2_555 C28 H321 2_555 109.5 no
H322 2_555 C28 H323 2_555 108.1 no
C31 2_555 C28 H323 2_555 108.8 no
H321 2_555 C28 H323 2_555 115.1 no
H322 2_555 C28 C29 . 66.7 no
C31 2_555 C28 C29 . 69.8(4) yes
H321 2_555 C28 C29 . 172.0 no
H323 2_555 C28 C29 . 72.1 no
H322 2_555 C28 H281 . 73.3 no
C31 2_555 C28 H281 . 176.9 no
H321 2_555 C28 H281 . 72.0 no
H323 2_555 C28 H281 . 68.2 no
C29 . C28 H281 . 109.1 no
H322 2_555 C28 H282 . 171.5 no
C31 2_555 C28 H282 . 73.9 no
H321 2_555 C28 H282 . 79.6 no
H323 2_555 C28 H282 . 63.6 no
C29 . C28 H282 . 107.4 no
H322 2_555 C28 H283 . 79.8 no
C31 2_555 C28 H283 . 64.9 no
H321 2_555 C28 H283 . 64.2 no
H323 2_555 C28 H283 . 171.5 no
C29 . C28 H283 . 109.3 no
H281 . C28 H282 . 104.0 no
H281 . C28 H283 . 118.1 no
H282 . C28 H283 . 108.4 no
C28 . C29 C31 2_555 54.4(3) yes
C32 2_555 C29 C31 2_555 55.1(4) yes
C28 . C29 H301 2_555 131.1 no
C32 2_555 C29 H301 2_555 131.9 no
C31 2_555 C29 H301 2_555 86.1 no
C28 . C29 C30 . 109.500(10) yes
C32 2_555 C29 C30 . 110.2(4) yes
C31 2_555 C29 C30 . 55.3(3) yes
H301 2_555 C29 C30 . 45.4 no
C28 . C29 H291 . 110.5 no
C32 2_555 C29 H291 . 109.9 no
C31 2_555 C29 H291 . 119.9 no
H301 2_555 C29 H291 . 114.2 no
C30 . C29 H291 . 99.0 no
C28 . C29 H292 . 103.0 no
C32 2_555 C29 H292 . 102.8 no
C31 2_555 C29 H292 . 129.3 no
H301 2_555 C29 H292 . 79.2 no
C30 . C29 H292 . 124.3 no
H291 . C29 H292 . 110.4 no
H301 2_555 C30 C31 2_555 105.0 no
H301 2_555 C30 C29 2_555 123.8 no
C31 2_555 C30 C29 2_555 109.502(10) yes
H301 2_555 C30 C29 . 56.2 no
C31 2_555 C30 C29 . 70.498(10) yes
C29 2_555 C30 C29 . 179.992 yes
H301 2_555 C30 H302 2_555 106.9 no
C31 2_555 C30 H302 2_555 103.1 no
C29 2_555 C30 H302 2_555 106.7 no
C29 . C30 H302 2_555 73.3 no
H301 2_555 C30 C31 . 75.0 no
C31 2_555 C30 C31 . 179.992 yes
C29 2_555 C30 C31 . 70.498(10) yes
C29 . C30 C31 . 109.502(10) yes
H302 2_555 C30 C31 . 76.9 no
H301 2_555 C30 H301 . 180.0 no
C31 2_555 C30 H301 . 75.0 no
C29 2_555 C30 H301 . 56.2 no
C29 . C30 H301 . 123.8 no
H302 2_555 C30 H301 . 73.1 no
H301 2_555 C30 H302 . 73.1 no
C31 2_555 C30 H302 . 76.9 no
C29 2_555 C30 H302 . 73.3 no
C29 . C30 H302 . 106.7 no
H302 2_555 C30 H302 . 180.0 no
C31 . C30 H301 . 105.0 no
C31 . C30 H302 . 103.1 no
H301 . C30 H302 . 106.9 no
C30 . C31 C28 2_555 109.9(4) yes
C30 . C31 C29 2_555 54.2(3) yes
C28 2_555 C31 C29 2_555 55.9(4) yes
C30 . C31 C32 . 109.500(10) yes
C29 2_555 C31 C32 . 55.5(3) yes
C30 . C31 H311 . 102.9 no
C28 2_555 C31 H311 . 105.8 no
C29 2_555 C31 H311 . 111.8 no
C32 . C31 H311 . 106.2 no
C30 . C31 H312 . 101.0 no
C28 2_555 C31 H312 . 106.1 no
C29 2_555 C31 H312 . 117.8 no
C32 . C31 H312 . 105.9 no
H311 . C31 H312 . 130.1 no
H282 2_555 C32 C29 2_555 107.6 no
H282 2_555 C32 C31 . 73.2 no
C29 2_555 C32 C31 . 69.4(4) yes
H282 2_555 C32 H281 2_555 105.2 no
C29 2_555 C32 H281 2_555 110.4 no
C31 . C32 H281 2_555 178.1 no
H282 2_555 C32 H283 2_555 106.9 no
C29 2_555 C32 H283 2_555 108.3 no
C31 . C32 H283 2_555 63.8 no
H281 2_555 C32 H283 2_555 117.9 no
H282 2_555 C32 H321 . 79.4 no
C29 2_555 C32 H321 . 170.8 no
C31 . C32 H321 . 108.0 no
H281 2_555 C32 H321 . 72.5 no
H283 2_555 C32 H321 . 63.3 no
H282 2_555 C32 H322 . 173.3 no
C29 2_555 C32 H322 . 66.9 no
C31 . C32 H322 . 107.4 no
H281 2_555 C32 H322 . 74.1 no
H283 2_555 C32 H322 . 79.0 no
H282 2_555 C32 H323 . 64.1 no
C29 2_555 C32 H323 . 72.7 no
C31 . C32 H323 . 108.6 no
H281 2_555 C32 H323 . 69.6 no
H283 2_555 C32 H323 . 170.3 no
H321 . C32 H322 . 106.5 no
H321 . C32 H323 . 116.3 no
H322 . C32 H323 . 109.8 no
C30 . H301 C29 2_555 78.4 no
N15 . C220 C230 . 120.5(4) yes
N15 . C220 C270 . 108.8(4) yes
C230 . C220 C270 . 110.6(4) yes
N15 . C220 H2201 . 105.4 no
C230 . C220 H2201 . 104.5 no
C270 . C220 H2201 . 105.9 no
C220 . C230 C240 . 108.9(4) yes
C220 . C230 H2301 . 110.2 no
C240 . C230 H2301 . 109.0 no
C220 . C230 H2302 . 109.4 no
C240 . C230 H2302 . 111.1 no
H2301 . C230 H2302 . 108.3 no
C230 . C240 C250 . 110.1(5) yes
C230 . C240 H2401 . 109.0 no
C250 . C240 H2401 . 110.2 no
C230 . C240 H2402 . 108.3 no
C250 . C240 H2402 . 110.5 no
H2401 . C240 H2402 . 108.6 no
C240 . C250 C260 . 114.0(5) yes
C240 . C250 H2501 . 106.5 no
C260 . C250 H2501 . 108.4 no
C240 . C250 H2502 . 108.7 no
C260 . C250 H2502 . 110.0 no
H2501 . C250 H2502 . 109.1 no
C250 . C260 C270 . 109.9(5) yes
C250 . C260 H2601 . 113.1 no
C270 . C260 H2601 . 108.9 no
C250 . C260 H2602 . 108.7 no
C270 . C260 H2602 . 107.6 no
H2601 . C260 H2602 . 108.6 no
C220 . C270 C260 . 110.3(4) yes
C220 . C270 H2701 . 110.3 no
C260 . C270 H2701 . 106.3 no
C220 . C270 H2702 . 109.6 no
C260 . C270 H2702 . 109.8 no
H2701 . C270 H2702 . 110.4 no
N15 . C221 C231 . 111.1(4) yes
N15 . C221 C271 . 117.6(3) yes
C231 . C221 C271 . 111.7(4) yes
N15 . C221 H2211 . 104.9 no
C231 . C221 H2211 . 104.5 no
C271 . C221 H2211 . 105.8 no
C221 . C231 C241 . 109.4(4) yes
C221 . C231 H2311 . 110.9 no
C241 . C231 H2311 . 110.5 no
C221 . C231 H2312 . 109.6 no
C241 . C231 H2312 . 109.4 no
H2311 . C231 H2312 . 107.0 no
C231 . C241 C251 . 109.7(4) yes
C231 . C241 H2411 . 109.4 no
C251 . C241 H2411 . 110.0 no
C231 . C241 H2412 . 110.2 no
C251 . C241 H2412 . 105.6 no
H2411 . C241 H2412 . 111.9 no
C241 . C251 C261 . 112.6(4) yes
C241 . C251 H2511 . 110.6 no
C261 . C251 H2511 . 107.3 no
C241 . C251 H2512 . 109.9 no
C261 . C251 H2512 . 107.6 no
H2511 . C251 H2512 . 108.7 no
C251 . C261 C271 . 111.6(4) yes
C251 . C261 H2611 . 110.8 no
C271 . C261 H2611 . 109.4 no
C251 . C261 H2612 . 110.5 no
C271 . C261 H2612 . 108.0 no
H2611 . C261 H2612 . 106.5 no
C261 . C271 C221 . 111.3(4) yes
C261 . C271 H2711 . 107.0 no
C221 . C271 H2711 . 108.8 no
C261 . C271 H2712 . 110.6 no
C221 . C271 H2712 . 110.3 no
H2711 . C271 H2712 . 108.8 no

loop_
_geom_bond_atom_site_label_1
_geom_bond_atom_site_label_2
_geom_bond_site_symmetry_2
_geom_bond_distance
_geom_bond_publ_flag
Fe1 P2 . 2.1645(6) yes
Fe1 C6 . 1.711(2) yes
Fe1 C8 . 2.098(2) yes
Fe1 C9 . 2.090(2) yes
Fe1 C10 . 2.103(2) yes
Fe1 C11 . 2.126(2) yes
Fe1 C12 . 2.112(2) yes
Fe1 B13 . 2.023(2) yes
P2 C3 . 1.821(3) yes
P2 C4 . 1.829(3) yes
P2 C5 . 1.820(3) yes
C3 H31 . 0.955 no
C3 H32 . 0.981 no
C3 H33 . 0.959 no
C4 H41 . 0.965 no
C4 H42 . 0.981 no
C4 H43 . 0.950 no
C5 H51 . 0.966 no
C5 H52 . 0.946 no
C5 H53 . 0.950 no
C6 O7 . 1.169(3) yes
C8 C9 . 1.426(3) yes
C8 C12 . 1.416(3) yes
C8 H81 . 0.976 no
C9 C10 . 1.403(4) yes
C9 H91 . 0.958 no
C10 C11 . 1.420(3) yes
C10 H101 . 0.950 no
C11 C12 . 1.403(3) yes
C11 H111 . 1.003 no
C12 H121 . 0.960 no
B13 Cl14 . 1.870(2) yes
B13 N15 . 1.406(3) yes
N15 C16 . 1.479(2) yes
N15 C220 . 1.448(5) yes
C16 C17 . 1.529(3) yes
C16 C21 . 1.530(3) yes
C16 H161 . 0.978 no
C17 C18 . 1.525(3) yes
C17 H171 . 0.964 no
C17 H172 . 0.984 no
C18 C19 . 1.512(3) yes
C18 H181 . 0.986 no
C18 H182 . 0.985 no
C19 C20 . 1.521(3) yes
C19 H191 . 0.964 no
C19 H192 . 0.969 no
C20 C21 . 1.527(3) yes
C20 H201 . 0.969 no
C20 H202 . 0.980 no
C21 H211 . 0.958 no
C21 H212 . 0.968 no
C28 H322 2_555 1.004 no
C28 C31 2_555 1.441(8) yes
C28 H321 2_555 0.928 no
C28 H323 2_555 0.910 no
C28 C29 . 1.468(8) yes
C28 H281 . 0.933 no
C28 H282 . 1.034 no
C28 H283 . 0.876 no
C29 C32 2_555 1.465(7) yes
C29 C31 2_555 1.664(5) yes
C29 H301 2_555 1.214 no
C29 C30 . 1.431(7) yes
C29 H291 . 0.977 no
C29 H292 . 0.929 no
C30 H301 2_555 1.040 no
C30 C31 2_555 1.451(7) yes
C30 H302 2_555 0.962 no
C30 C31 . 1.451(7) yes
C30 H301 . 1.040 no
C30 H302 . 0.962 no
C31 C32 . 1.457(8) yes
C31 H311 . 0.961 no
C31 H312 . 0.951 no
C32 H282 2_555 1.034 no
C32 H281 2_555 0.916 no
C32 H283 2_555 0.894 no
C32 H321 . 0.933 no
C32 H322 . 1.002 no
C32 H323 . 0.893 no
C220 C230 . 1.500(7) yes
C220 C270 . 1.532(7) yes
C220 H2201 . 0.970 no
C230 C240 . 1.526(7) yes
C230 H2301 . 0.959 no
C230 H2302 . 0.975 no
C240 C250 . 1.499(8) yes
C240 H2401 . 0.992 no
C240 H2402 . 0.975 no
C250 C260 . 1.482(8) yes
C250 H2501 . 0.989 no
C250 H2502 . 0.971 no
C260 C270 . 1.556(8) yes
C260 H2601 . 0.982 no
C260 H2602 . 0.979 no
C270 H2701 . 0.980 no
C270 H2702 . 0.969 no
C221 C231 . 1.549(7) yes
C221 C271 . 1.485(7) yes
C221 H2211 . 0.965 no
C231 C241 . 1.532(7) yes
C231 H2311 . 1.006 no
C231 H2312 . 0.966 no
C241 C251 . 1.495(7) yes
C241 H2411 . 0.986 no
C241 H2412 . 0.977 no
C251 C261 . 1.531(7) yes
C251 H2511 . 0.979 no
C251 H2512 . 0.964 no
C261 C271 . 1.518(6) yes
C261 H2611 . 0.963 no
C261 H2612 . 0.973 no
C271 H2711 . 0.957 no
C271 H2712 . 0.959 no

loop_
_geom_hbond_atom_site_label_D
_geom_hbond_atom_site_label_H
_geom_hbond_atom_site_label_A
_geom_hbond_site_symmetry_A
_geom_hbond_angle_DHA
_geom_hbond_distance_DH
_geom_hbond_distance_HA
_geom_hbond_distance_DA
_geom_hbond_publ_flag
C12 H121 O7 3_545 168 0.96 2.59 3.531(6) yes
C16 H161 C6 . 125 0.98 2.44 3.111(6) yes
